data_9015283
loop_
_publ_author_name
'Averbuch-Pouchot M'
'Durif, A.'

_publ_section_title
;
 (Tris)guanidinium cyclotriphosphate and (tetra)guanidinium
 cyclotetraphosphate: two new examples of organic-cation
 cyclophosphates
 _cod_database_code 1007204
;
_journal_name_full 'European Journal of Solid State and Inorganic Chemistry'
_journal_page_first 471
_journal_page_last 482
_journal_volume 30
_journal_year 1993
_chemical_formula_sum 'C H8 N3 O4 P'
_space_group_IT_number 14
_symmetry_space_group_name_Hall '-P 2yab'
_symmetry_space_group_name_H-M 'P 1 21/a 1'
_cell_angle_alpha 90
_cell_angle_beta 103.86
_cell_angle_gamma 90
_cell_length_a 9.634
_cell_length_b 18.112
_cell_length_c 7.292
_cell_formula_units_Z 8
_cell_volume 1235.342
_database_code_amcsd 0012577
_exptl_crystal_density_diffrn 1.689
_cod_duplicate_entry 1007204
_cod_original_cell_volume 1235.341
_cod_original_formula_sum 'P O4 C N3 H8'
_cod_database_code 9015283
_amcsd_formula_title 'H32 N12 O16 P4'

loop_
_space_group_symop_operation_xyz
x,y,z
1/2+x,1/2-y,z
1/2-x,1/2+y,-z
-x,-y,-z

loop_
_atom_site_label
_atom_site_fract_x
_atom_site_fract_y
_atom_site_fract_z
P1 0.01465 0.11561 0.90950
P2 0.84111 0.02635 0.10330
O1 0.39910 0.35040 0.76180
O2 0.85780 0.84000 0.01400
O3 0.04690 0.91110 0.91770
O4 0.05350 0.04050 0.81880
O5 0.75180 0.50740 0.08440
O6 0.72290 0.54910 0.74200
O7 0.77040 0.95720 0.55710
O8 0.44050 0.66990 0.52830
C1 0.49800 0.84300 0.26870
C2 -0.00570 0.66660 0.76530
N1 0.12130 0.31010 0.82070
N2 0.49560 0.91170 0.32470
N3 0.38060 0.19410 0.69720
N4 0.86340 0.68650 0.67590
N5 0.90130 0.28610 0.21510
N6 -0.01610 0.40050 0.16410
H1 0.20000 0.33100 0.81300
H2 0.11900 0.26900 0.84400
H3 0.08500 0.44000 0.71200
H4 0.44600 0.06700 0.63100
H5 0.61600 0.76000 0.28200
H6 0.80100 0.32800 0.65600
H7 0.35700 0.78400 0.63200
H8 0.70800 0.15600 0.33900
H9 0.92400 0.24800 0.26800
H10 0.15900 0.69500 0.80000
H11 0.59000 0.91800 0.86200
H12 0.44500 0.92800 0.82500
H13 0.29400 0.50500 0.47300
H14 0.23200 0.01500 0.37800
H15 -0.00400 0.84000 0.46100
H16 0.08200 0.13700 0.43700

loop_
_cod_related_entry_id
_cod_related_entry_database
_cod_related_entry_code
1 AMCSD 0012577
